data_2010342
loop_
_publ_author_name
'Mizuguchi, J.'
'Zambounis, J.S.'
'Rihs, G.'

_publ_section_title
;
 2,5-Bis(methylthio)-7,7',8,8'-tetracyanoquinodimethane
;
_journal_issue 12
_journal_name_full 'Acta Crystallographica Section C'
_journal_page_first 2004
_journal_page_last 2007
_journal_paper_doi 10.1107/S0108270194002635
_journal_volume 50
_journal_year 1994
_chemical_formula_sum 'C14 H8 N4 S2'
_chemical_formula_weight 296.364
_space_group_IT_number 14
_symmetry_cell_setting monoclinic
_symmetry_space_group_name_Hall '-P 2ybc'
_symmetry_space_group_name_H-M 'P 1 21/c 1'
_atom_type_scat_source 'IntTabIV Table 2.2B'
_cell_angle_alpha 90.
_cell_angle_beta 106.800(10)
_cell_angle_gamma 90.
_cell_formula_units_Z 2
_cell_length_a 9.2080(10)
_cell_length_b 5.3910(10)
_cell_length_c 14.343(2)
_cell_measurement_reflns_used 25
_cell_measurement_temperature 293
_cell_measurement_theta_max 18
_cell_measurement_theta_min 11
_cell_volume 681.60(18)
_diffrn_measurement_device 'Philips PW1100'
_diffrn_measurement_method \q/2\q
_diffrn_radiation_type MoK\a
_diffrn_radiation_wavelength 0.70926
_diffrn_reflns_av_R_equivalents 0.021
_diffrn_reflns_limit_h_max 12
_diffrn_reflns_limit_h_min 0
_diffrn_reflns_limit_k_max 7
_diffrn_reflns_limit_k_min 0
_diffrn_reflns_limit_l_max 18
_diffrn_reflns_limit_l_min -18
_diffrn_reflns_number 2261
_diffrn_reflns_theta_max 60
_diffrn_standards_decay_% 2
_diffrn_standards_interval_time 120
_diffrn_standards_number 3
_exptl_absorpt_coefficient_mu 0.368
_exptl_absorpt_correction_type none
_exptl_crystal_colour black
_exptl_crystal_density_diffrn 1.444
_exptl_crystal_density_meas 1.415
_exptl_crystal_description plate
_exptl_crystal_size_max 0.76
_exptl_crystal_size_mid 0.26
_exptl_crystal_size_min 0.08
_refine_diff_density_max 0.183
_refine_diff_density_min -0.164
_refine_ls_extinction_method none
_refine_ls_goodness_of_fit_obs 1.12
_refine_ls_hydrogen_treatment refall
_refine_ls_number_parameters 107
_refine_ls_number_reflns 1008
_refine_ls_R_factor_obs 0.030
_refine_ls_shift/esd_max 0.012
_refine_ls_structure_factor_coef F
_refine_ls_weighting_details 'w = 1/\s^2^(F)'
_refine_ls_weighting_scheme calc
_refine_ls_wR_factor_obs 0.033
_reflns_number_observed 1008
_reflns_number_total 1831
_reflns_observed_criterion I>3\s(I)
_cod_data_source_file sh1091.cif
_cod_data_source_block sh1091_structure_1_of_1
_cod_depositor_comments
;
The following automatic conversions were performed:

'_refine_ls_weighting_scheme' value 'w = 1/\s^2^(F)' was changed to
'calc'. New tag '_refine_ls_weighting_details' was created. The value
of the new tag was set to 'w = 1/\s^2^(F)'.

Automatic conversion script
Id: cif_fix_values 3143 2015-03-26 13:38:13Z robertas 
;
_cod_original_cell_volume 681.6(4)
_cod_original_sg_symbol_H-M 'P 21/c'
_cod_database_code 2010342

loop_
_symmetry_equiv_pos_as_xyz
x,y,z
x,1/2-y,1/2+z
-x,-y,-z
-x,1/2+y,1/2-z

loop_
_atom_site_label
_atom_site_fract_x
_atom_site_fract_y
_atom_site_fract_z
_atom_site_U_iso_or_equiv
S1 .65343(6) .15550(10) .44851(5) .0491(4)
N2 1.32222(2) -.6020(5) .3917(2) .0669(5)
N3 .8534(3) -.6064(5) .2691(2) .0707(5)
C4 .8421(2) .0648(4) .4763(2) .0356(4)
C5 .8887(2) -.1266(5) .4311(2) .0383(4)
C6 1.0445(2) -.2007(4) .4497(2) .0341(4)
C7 1.0737(2) -.3975(4) .3959(2) .0370(4)
C8 1.2174(3) -.5024(5) .3982(2) .0445(4)
C9 .9514(3) -.5139(5) .3251(2) .0451(4)
C10 .5593(3) -.0544(6) .3538(2) .0584(4)
H11 .819(2) -.207(5) .3840(10) .015(6)
H12 .603(3) -.026(5) .297(2) .030(6)
H13 .575(3) -.209(6) .380(2) .037(6)
H14 .454(3) -.013(6) .337(2) .037(6)

loop_
_geom_angle_atom_site_label_1
_geom_angle_atom_site_label_2
_geom_angle_atom_site_label_3
_geom_angle_site_symmetry_1
_geom_angle_site_symmetry_3
_geom_angle
_geom_angle_publ_flag
C4 S1 C10 . . 103.30(10) yes
S1 C4 C5 . . 122.70(10) yes
S1 C4 C6 . 3_756 119.1(2) yes
C5 C4 C6 . 3_756 118.3(2) yes
C4 C5 C6 . . 124.1(2) yes
C4 C5 H11 . . 118.0(10) no
C4 C6 C5 3_756 . 117.6(2) yes
C4 C6 C7 3_756 . 125.4(2) yes
C5 C6 C7 . . 117.00(10) yes
C6 C7 C8 . . 128.20(10) yes
C6 C7 C9 . . 119.6(2) yes
C8 C7 C9 . . 112.1(2) yes
N2 C8 C7 . . 172.3(3) yes
N3 C9 C7 . . 179.5(3) yes
S1 C10 H12 . . 107.0(10) no
S1 C10 H13 . . 107(2) no
S1 C10 H14 . . 106(2) no
H12 C10 H13 . . 114(3) no
H12 C10 H14 . . 112(2) no
H13 C10 H14 . . 110(3) no

loop_
_geom_bond_atom_site_label_1
_geom_bond_atom_site_label_2
_geom_bond_site_symmetry_1
_geom_bond_site_symmetry_2
_geom_bond_distance
_geom_bond_publ_flag
S1 C4 . . 1.737(2) yes
S1 C10 . . 1.788(3) yes
N2 C8 . . 1.131(3) yes
N3 C9 . . 1.135(3) yes
C4 C5 . . 1.353(3) yes
C4 C6 . 3_756 1.453(3) yes
C5 C6 . . 1.438(3) yes
C5 H11 . . 0.90(2) no
C6 C7 . . 1.384(3) yes
C7 C8 . . 1.430(3) yes
C7 C9 . . 1.426(3) yes
C10 H12 . . 1.02(3) no
C10 H13 . . 0.91(3) no
C10 H14 . . 0.96(3) no
